data_4304650
loop_
_publ_author_name
'Oscar Fabelo'
'Jorge Pas\'an'
'Francesc Lloret'
'Miguel Julve'
'Catalina Ruiz-P\'erez'

_publ_contact_author_address
;
 Laboratorio de Rayos X y Materiales Moleculares
 Dpto. F\'isica Fundamental II. Facultad de F\'isica
 Universidad de La Laguna
 E-38204. La Laguna. Tenerife
 Spain
;
_publ_contact_author_email caruiz@ull.es
_publ_contact_author_name 'Professor Catalina Ruiz-P\'erez'
_publ_section_title
;
1,2,4,5-Benzenetetracarboxylate- and 2,2'-Bipyrimidine-Containing
Cobalt(II) Coordination Polymers: Preparation, Crystal Structure, and
Magnetic Properties
;
_journal_name_full 'Inorganic Chemistry'
_journal_page_first 3568
_journal_page_last 3576
_journal_paper_doi 10.1021/ic702187k
_journal_volume 47
_journal_year 2008
_chemical_formula_sum 'C18 H12 Co2 N4 O10'
_chemical_formula_weight 562.18
_chemical_name_systematic
;
 ?
;
_space_group_IT_number 12
_symmetry_cell_setting monoclinic
_symmetry_space_group_name_Hall '-C 2y'
_symmetry_space_group_name_H-M 'C 1 2/m 1'
_atom_sites_solution_hydrogens geom
_atom_sites_solution_primary direct
_atom_sites_solution_secondary difmap
_audit_creation_method SHELXL-97
_cell_angle_alpha 90.00
_cell_angle_beta 103.104(5)
_cell_angle_gamma 90.00
_cell_formula_units_Z 4
_cell_length_a 10.265(5)
_cell_length_b 13.915(5)
_cell_length_c 13.202(5)
_cell_measurement_temperature 293(2)
_cell_volume 1836.6(13)
_computing_cell_refinement 'Dirax/lsq (Duisenberg & Schreurs, 1989-2000)'
_computing_data_collection 'Collect (Nonius BV, 1997-2000)'
_computing_data_reduction 'EvalCCD (Duisenberg & Schreurs 1990-2000)'
_computing_molecular_graphics 'Ortep-3 for Windows (Farrugia, 1997)'
_computing_publication_material 'WinGX publication routines (Farrugia, 1999)'
_computing_structure_refinement 'SHELXL-97 (Sheldrick, 1997)'
_computing_structure_solution 'SHELXS-97 (Sheldrick, 1997)'
_diffrn_ambient_temperature 293(2)
_diffrn_detector 'CCD plate'
_diffrn_detector_area_resol_mean 9
_diffrn_measured_fraction_theta_full 0.973
_diffrn_measured_fraction_theta_max 0.973
_diffrn_measurement_device '95mm CCD camera on \k-goniostat'
_diffrn_measurement_device_type KappaCCD
_diffrn_measurement_method 'CCD rotation images, thick slices'
_diffrn_radiation_monochromator 'horizonally mounted graphite crystal'
_diffrn_radiation_probe x-ray
_diffrn_radiation_source 'fine-focus sealed tube'
_diffrn_radiation_type Mok\a
_diffrn_radiation_wavelength 0.71073
_diffrn_reflns_av_R_equivalents 0.0000
_diffrn_reflns_av_sigmaI/netI 0.0320
_diffrn_reflns_limit_h_max 12
_diffrn_reflns_limit_h_min -13
_diffrn_reflns_limit_k_max 18
_diffrn_reflns_limit_k_min 0
_diffrn_reflns_limit_l_max 17
_diffrn_reflns_limit_l_min 0
_diffrn_reflns_number 2177
_diffrn_reflns_theta_full 27.66
_diffrn_reflns_theta_max 27.66
_diffrn_reflns_theta_min 5.02
_diffrn_source 'Enraf Nonius FR590'
_exptl_absorpt_coefficient_mu 1.881
_exptl_absorpt_correction_type none
_exptl_crystal_colour orange
_exptl_crystal_density_diffrn 2.033
_exptl_crystal_density_method 'not measured'
_exptl_crystal_description prism
_exptl_crystal_F_000 1128
_exptl_crystal_size_max 0.16
_exptl_crystal_size_mid 0.16
_exptl_crystal_size_min 0.10
_refine_diff_density_max 0.486
_refine_diff_density_min -0.561
_refine_diff_density_rms 0.116
_refine_ls_extinction_method none
_refine_ls_goodness_of_fit_ref 1.110
_refine_ls_hydrogen_treatment mixed
_refine_ls_matrix_type full
_refine_ls_number_parameters 192
_refine_ls_number_reflns 2177
_refine_ls_number_restraints 0
_refine_ls_restrained_S_all 1.110
_refine_ls_R_factor_all 0.0608
_refine_ls_R_factor_gt 0.0387
_refine_ls_shift/su_max 0.000
_refine_ls_shift/su_mean 0.000
_refine_ls_structure_factor_coef Fsqd
_refine_ls_weighting_details 'calc w=1/[\s^2^(Fo^2^)+(0.0250P)^2^+3.1463P] where P=(Fo^2^+2Fc^2^)/3'
_refine_ls_weighting_scheme calc
_refine_ls_wR_factor_gt 0.0710
_refine_ls_wR_factor_ref 0.0772
_reflns_number_gt 1724
_reflns_number_total 2177
_reflns_threshold_expression >2sigma(I)
_cod_data_source_file ic702187k-file004.cif
_cod_data_source_block compound2
_cod_original_cell_volume 1836.7(13)
_cod_original_sg_symbol_H-M 'C 2/m'
_cod_database_code 4304650

loop_
_symmetry_equiv_pos_as_xyz
'x, y, z'
'-x, y, -z'
'x+1/2, y+1/2, z'
'-x+1/2, y+1/2, -z'
'-x, -y, -z'
'x, -y, z'
'-x+1/2, -y+1/2, -z'
'x+1/2, -y+1/2, z'

loop_
_atom_site_label
_atom_site_type_symbol
_atom_site_fract_x
_atom_site_fract_y
_atom_site_fract_z
_atom_site_U_iso_or_equiv
_atom_site_adp_type
_atom_site_occupancy
_atom_site_symmetry_multiplicity
_atom_site_calc_flag
_atom_site_refinement_flags
_atom_site_disorder_assembly
_atom_site_disorder_group
Co1 Co 0.16517(4) 0.20427(3) 0.29323(3) 0.01536(12) Uani 1 1 d . . .
C1 C 0.3718(5) 0.0000 0.5319(4) 0.0218(11) Uani 1 2 d S . .
C2 C 0.3295(3) 0.0846(2) 0.4812(3) 0.0200(7) Uani 1 1 d . . .
C3 C 0.2008(4) 0.0000 0.3479(3) 0.0153(9) Uani 1 2 d S . .
C4 C 0.0944(4) 0.0000 0.2508(4) 0.0151(9) Uani 1 2 d S . .
C5 C -0.0522(3) 0.0850(2) 0.1274(3) 0.0220(7) Uani 1 1 d . . .
C6 C -0.1061(5) 0.0000 0.0832(4) 0.0239(11) Uani 1 2 d S . .
C10 C 0.4139(3) 0.31947(19) 0.3960(2) 0.0126(6) Uani 1 1 d . . .
C11 C 0.4565(3) 0.4131(2) 0.4510(2) 0.0118(6) Uani 1 1 d . . .
C12 C 0.4116(4) 0.5000 0.4040(4) 0.0118(8) Uani 1 2 d S . .
C13 C 0.0862(3) 0.3208(2) 0.1032(3) 0.0182(7) Uani 1 1 d . . .
C14 C 0.0345(3) 0.4138(2) 0.0523(2) 0.0145(6) Uani 1 1 d . . .
C15 C 0.0665(4) 0.5000 0.1039(4) 0.0165(9) Uani 1 2 d S . .
N1 N 0.0486(3) 0.08494(18) 0.2126(2) 0.0165(6) Uani 1 1 d . . .
N2 N 0.2428(2) 0.08511(18) 0.3886(2) 0.0148(5) Uani 1 1 d . . .
O1 O 0.2909(2) 0.30195(16) 0.37841(18) 0.0215(5) Uani 1 1 d . . .
O2 O 0.0736(2) 0.30796(16) 0.19627(17) 0.0209(5) Uani 1 1 d . . .
O3 O 0.5016(2) 0.26673(13) 0.37326(17) 0.0184(4) Uani 1 1 d . . .
O4W O 0.2983(3) 0.16033(18) 0.1991(2) 0.0268(6) Uani 1 1 d . . .
O5 O 0.1411(3) 0.26530(18) 0.0540(2) 0.0458(7) Uani 1 1 d . . .
H6 H -0.182(5) 0.0000 0.017(4) 0.033(15) Uiso 1 2 d S . .
H2 H 0.359(3) 0.140(2) 0.511(2) 0.002(7) Uiso 1 1 d . . .
H15 H 0.111(5) 0.5000 0.175(4) 0.021(13) Uiso 1 2 d S . .
H12 H 0.356(5) 0.5000 0.344(4) 0.028(15) Uiso 1 2 d S . .
H5 H -0.085(3) 0.141(3) 0.103(3) 0.022(10) Uiso 1 1 d . . .
H1 H 0.437(5) 0.0000 0.607(4) 0.021(13) Uiso 1 2 d S . .
H1W H 0.269(5) 0.190(4) 0.146(4) 0.065(18) Uiso 1 1 d . . .
H2W H 0.379(5) 0.169(3) 0.211(3) 0.047(13) Uiso 1 1 d . . .

loop_
_atom_site_aniso_label
_atom_site_aniso_U_11
_atom_site_aniso_U_22
_atom_site_aniso_U_33
_atom_site_aniso_U_23
_atom_site_aniso_U_13
_atom_site_aniso_U_12
Co1 0.0158(2) 0.01009(18) 0.0183(2) -0.0002(2) -0.00012(15) -0.00058(18)
C1 0.011(2) 0.037(3) 0.016(2) 0.000 0.0006(19) 0.000
C2 0.0156(16) 0.0195(16) 0.0259(19) -0.0078(15) 0.0070(14) -0.0034(13)
C3 0.014(2) 0.013(2) 0.019(2) 0.000 0.0043(18) 0.000
C4 0.011(2) 0.013(2) 0.023(2) 0.000 0.0074(19) 0.000
C5 0.0213(17) 0.0176(17) 0.0250(19) 0.0052(15) 0.0007(15) 0.0055(14)
C6 0.023(3) 0.025(3) 0.021(3) 0.000 0.000(2) 0.000
C10 0.0159(15) 0.0119(14) 0.0090(14) 0.0005(11) 0.0011(12) -0.0017(11)
C11 0.0102(13) 0.0127(15) 0.0132(15) 0.0000(11) 0.0042(11) -0.0005(11)
C12 0.008(2) 0.016(2) 0.011(2) 0.000 0.0014(17) 0.000
C13 0.0154(15) 0.0153(15) 0.0231(17) 0.0014(13) 0.0030(13) 0.0005(12)
C14 0.0163(15) 0.0142(16) 0.0137(15) 0.0026(12) 0.0046(12) 0.0006(12)
C15 0.017(2) 0.023(2) 0.009(2) 0.000 0.0008(17) 0.000
N1 0.0155(13) 0.0148(14) 0.0179(14) 0.0027(11) 0.0011(11) 0.0003(11)
N2 0.0118(12) 0.0137(13) 0.0187(14) -0.0013(11) 0.0026(11) -0.0008(10)
O1 0.0153(11) 0.0182(11) 0.0301(13) -0.0075(11) 0.0033(10) -0.0033(9)
O2 0.0259(12) 0.0215(12) 0.0160(11) 0.0060(10) 0.0066(9) 0.0063(10)
O3 0.0200(12) 0.0137(10) 0.0223(13) -0.0043(10) 0.0064(9) 0.0005(9)
O4W 0.0190(13) 0.0291(13) 0.0327(16) -0.0003(12) 0.0065(12) 0.0014(11)
O5 0.072(2) 0.0395(15) 0.0316(15) 0.0075(14) 0.0242(14) 0.0345(15)

loop_
_atom_type_symbol
_atom_type_description
_atom_type_scat_dispersion_real
_atom_type_scat_dispersion_imag
_atom_type_scat_source
C C 0.0033 0.0016 'International Tables Vol C Tables 4.2.6.8 and 6.1.1.4'
H H 0.0000 0.0000 'International Tables Vol C Tables 4.2.6.8 and 6.1.1.4'
Co Co 0.3494 0.9721 'International Tables Vol C Tables 4.2.6.8 and 6.1.1.4'
N N 0.0061 0.0033 'International Tables Vol C Tables 4.2.6.8 and 6.1.1.4'
O O 0.0106 0.0060 'International Tables Vol C Tables 4.2.6.8 and 6.1.1.4'

loop_
_geom_angle_atom_site_label_1
_geom_angle_atom_site_label_2
_geom_angle_atom_site_label_3
_geom_angle
_geom_angle_site_symmetry_1
_geom_angle_site_symmetry_3
_geom_angle_publ_flag
O2 Co1 O1 91.09(9) . . ?
O2 Co1 N2 173.56(9) . . ?
O1 Co1 N2 95.07(10) . . ?
O2 Co1 O4W 95.93(10) . . ?
O1 Co1 O4W 95.96(10) . . ?
N2 Co1 O4W 85.30(11) . . ?
O2 Co1 N1 96.30(10) . . ?
O1 Co1 N1 172.35(9) . . ?
N2 Co1 N1 77.61(9) . . ?
O4W Co1 N1 81.38(10) . . ?
O2 Co1 O3 82.96(9) . 8_455 ?
O1 Co1 O3 93.98(9) . 8_455 ?
N2 Co1 O3 94.74(9) . 8_455 ?
O4W Co1 O3 170.02(9) . 8_455 ?
N1 Co1 O3 88.88(9) . 8_455 ?
C2 C1 C2 117.8(4) 6 . ?
N2 C2 C1 121.4(3) . . ?
N2 C3 N2 125.7(4) . 6 ?
N2 C3 C4 117.1(2) . . ?
N2 C3 C4 117.1(2) 6 . ?
N1 C4 N1 125.6(4) 6 . ?
N1 C4 C3 117.1(2) 6 . ?
N1 C4 C3 117.1(2) . . ?
N1 C5 C6 120.9(3) . . ?
C5 C6 C5 118.2(5) . 6 ?
O3 C10 O1 126.2(3) . . ?
O3 C10 C11 118.5(3) . . ?
O1 C10 C11 115.3(2) . . ?
C12 C11 C11 119.5(2) . 2_656 ?
C12 C11 C10 120.4(3) . . ?
C11 C11 C10 120.09(15) 2_656 . ?
C11 C12 C11 121.0(4) 6_565 . ?
O5 C13 O2 125.6(3) . . ?
O5 C13 C14 117.7(3) . . ?
O2 C13 C14 116.7(3) . . ?
C15 C14 C14 119.7(2) . 2 ?
C15 C14 C13 120.6(3) . . ?
C14 C14 C13 119.34(17) 2 . ?
C14 C15 C14 120.5(4) . 6_565 ?
C4 N1 C5 117.2(3) . . ?
C4 N1 Co1 112.6(2) . . ?
C5 N1 Co1 130.0(2) . . ?
C3 N2 C2 116.8(3) . . ?
C3 N2 Co1 114.3(2) . . ?
C2 N2 Co1 128.9(2) . . ?
C10 O1 Co1 136.0(2) . . ?
C13 O2 Co1 125.2(2) . . ?
C10 O3 Co1 132.30(18) . 8 ?

loop_
_geom_bond_atom_site_label_1
_geom_bond_atom_site_label_2
_geom_bond_distance
_geom_bond_site_symmetry_2
_geom_bond_publ_flag
Co1 O2 2.015(2) . ?
Co1 O1 2.030(2) . ?
Co1 N2 2.125(3) . ?
Co1 O4W 2.135(2) . ?
Co1 N1 2.178(3) . ?
Co1 O3 2.215(2) 8_455 ?
C1 C2 1.375(4) 6 ?
C1 C2 1.375(4) . ?
C2 N2 1.339(4) . ?
C3 N2 1.331(3) . ?
C3 N2 1.331(3) 6 ?
C3 C4 1.483(6) . ?
C4 N1 1.329(3) 6 ?
C4 N1 1.329(3) . ?
C5 N1 1.344(4) . ?
C5 C6 1.377(4) . ?
C6 C5 1.377(4) 6 ?
C10 O3 1.249(3) . ?
C10 O1 1.255(4) . ?
C10 C11 1.508(4) . ?
C11 C12 1.389(4) . ?
C11 C11 1.394(6) 2_656 ?
C12 C11 1.389(4) 6_565 ?
C13 O5 1.226(4) . ?
C13 O2 1.277(4) . ?
C13 C14 1.498(4) . ?
C14 C15 1.382(4) . ?
C14 C14 1.403(6) 2 ?
C15 C14 1.382(4) 6_565 ?
O3 Co1 2.215(2) 8 ?
